data_1571070
loop_
_publ_author_name
'Chen, Wei-Xing'
'Li, Zi-Sheng'
'Morgan, Harry W. T.'
'Shu, Cong-Cong'
'Sun, Zhong-Ming'
'McGrady, John E.'

_publ_section_title
;
 Fe-Fe bonding in the rhombic Fe<sub>4</sub> cores of the Zintl clusters
 [Fe<sub>4</sub>E<sub>18</sub>]<sup>4-</sup> (E = Sn and Pb).
;
_journal_issue 13
_journal_name_full 'Chemical science'
_journal_page_first 4981
_journal_page_last 4988
_journal_paper_doi 10.1039/d4sc00165f
_journal_volume 15
_journal_year 2024
_chemical_formula_moiety 'Fe4 Sn18, 4(C18 H36 K N2 O6), 4(C5 H5 N)'
_chemical_formula_sum 'C92 H164 Fe4 K4 N12 O24 Sn18'
_chemical_formula_weight 4338.56
_space_group_crystal_system monoclinic
_space_group_IT_number 14
_space_group_name_Hall '-P 2yn'
_space_group_name_H-M_alt 'P 1 21/n 1'
_atom_sites_solution_hydrogens geom
_audit_creation_date 2022-09-10
_audit_creation_method
;
Olex2 1.5
(compiled 2021.08.20 svn.r13c46975 for OlexSys, GUI svn.r6396)
;
_audit_update_record
;
2022-09-10 deposited with the CCDC.	2024-02-26 downloaded from the CCDC.
;
_cell_angle_alpha 90
_cell_angle_beta 110.6780(10)
_cell_angle_gamma 90
_cell_formula_units_Z 2
_cell_length_a 14.30740(10)
_cell_length_b 27.4645(2)
_cell_length_c 18.80560(10)
_cell_measurement_reflns_used 17015
_cell_measurement_temperature 100.01(11)
_cell_measurement_theta_max 75.5710
_cell_measurement_theta_min 4.0440
_cell_volume 6913.54(9)
_computing_cell_refinement 'CrysAlisPro 1.171.40.84a (Rigaku OD, 2020)'
_computing_data_collection 'CrysAlisPro 1.171.40.84a (Rigaku OD, 2020)'
_computing_data_reduction 'CrysAlisPro 1.171.40.84a (Rigaku OD, 2020)'
_computing_molecular_graphics 'Olex2 1.5 (Dolomanov et al., 2009)'
_computing_publication_material 'Olex2 1.5 (Dolomanov et al., 2009)'
_computing_structure_refinement 'SHELXL 2018/3 (Sheldrick, 2015)'
_computing_structure_solution 'ShelXT (Sheldrick, 2015)'
_diffrn_ambient_environment N~2~
_diffrn_ambient_temperature 100.01(11)
_diffrn_detector 'Hybrid Pixel Array Detector'
_diffrn_detector_area_resol_mean 10.0000
_diffrn_measured_fraction_theta_full 0.997
_diffrn_measured_fraction_theta_max 0.997
_diffrn_measurement_details
;
List of Runs (angles in degrees, time in seconds):

  # Type    Start    End  Width  t~exp~   \w     \q     \k     \f   Frames
#--------------------------------------------------------------------------
  1  \w      8.00  39.00   0.50    1.00    --    0.00  82.00  90.00   62
  2  \w    -35.00   3.00   0.50    1.00    --    0.00  82.00  90.00   76
  3  \w    -36.00  39.00   0.50    1.00    --    0.00  82.00-120.00  150
  4  \w    -12.00  14.00   0.50    1.00    --    0.00  82.00 -60.00   52
  5  \w    -34.00  33.00   0.50    1.00    --    0.00  82.00   0.00  134
  6  \w     21.00 131.00   0.50    2.50    --  101.30 -77.00  60.00  220
  7  \w     13.00 129.00   0.50    2.50    --  101.30 -57.00  60.00  232
  8  \w     99.00 129.00   0.50    2.50    --  101.30  57.00-180.00   60
  9  \w     78.00 175.00   0.50    2.50    --  101.30  57.00 -60.00  194
 10  \w     83.00 156.00   0.50    2.50    --  101.30  82.00-180.00  146
 11  \w     83.00 172.00   0.50    2.50    --  101.30  38.00 -90.00  178
;
_diffrn_measurement_device 'four-circle diffractometer'
_diffrn_measurement_device_type 'XtaLAB AFC12 (RINC): Kappa single'
_diffrn_measurement_method '\w scans'
_diffrn_orient_matrix_type 'CrysAlisPro convention (1999,Acta A55,543-557)'
_diffrn_orient_matrix_UB_11 -0.0982903000
_diffrn_orient_matrix_UB_12 0.0211951000
_diffrn_orient_matrix_UB_13 -0.0557192000
_diffrn_orient_matrix_UB_21 -0.0525897000
_diffrn_orient_matrix_UB_22 -0.0490222000
_diffrn_orient_matrix_UB_23 -0.0005118000
_diffrn_orient_matrix_UB_31 -0.0288732000
_diffrn_orient_matrix_UB_32 0.0170957000
_diffrn_orient_matrix_UB_33 0.0674933000
_diffrn_radiation_monochromator mirror
_diffrn_radiation_probe x-ray
_diffrn_radiation_type 'Cu K\a'
_diffrn_radiation_wavelength 1.54184
_diffrn_reflns_av_R_equivalents 0.0450
_diffrn_reflns_av_unetI/netI 0.0541
_diffrn_reflns_Laue_measured_fraction_full 0.997
_diffrn_reflns_Laue_measured_fraction_max 0.997
_diffrn_reflns_limit_h_max 10
_diffrn_reflns_limit_h_min -17
_diffrn_reflns_limit_k_max 21
_diffrn_reflns_limit_k_min -32
_diffrn_reflns_limit_l_max 22
_diffrn_reflns_limit_l_min -20
_diffrn_reflns_number 34230
_diffrn_reflns_point_group_measured_fraction_full 0.997
_diffrn_reflns_point_group_measured_fraction_max 0.997
_diffrn_reflns_theta_full 66.999
_diffrn_reflns_theta_max 66.999
_diffrn_reflns_theta_min 3.673
_diffrn_source 'Rotating-anode X-ray tube (dual wavelength)'
_diffrn_source_type 'Rigaku (Cu) X-ray DW Source'
_exptl_absorpt_coefficient_mu 30.148
_exptl_absorpt_correction_T_max 1.00000
_exptl_absorpt_correction_T_min 0.64471
_exptl_absorpt_correction_type multi-scan
_exptl_absorpt_process_details
;
CrysAlisPro 1.171.40.84a (Rigaku Oxford Diffraction, 2020)
Empirical absorption correction using spherical harmonics,
implemented in SCALE3 ABSPACK scaling algorithm.
;
_exptl_crystal_colour 'metallic dark brown'
_exptl_crystal_colour_lustre metallic
_exptl_crystal_colour_modifier dark
_exptl_crystal_colour_primary brown
_exptl_crystal_density_diffrn 2.084
_exptl_crystal_description block
_exptl_crystal_F_000 4144
_exptl_crystal_size_max 0.13
_exptl_crystal_size_mid 0.11
_exptl_crystal_size_min 0.09
_refine_diff_density_max 1.954
_refine_diff_density_min -1.287
_refine_diff_density_rms 0.166
_refine_ls_extinction_method none
_refine_ls_goodness_of_fit_ref 1.016
_refine_ls_hydrogen_treatment constr
_refine_ls_matrix_type full
_refine_ls_number_parameters 749
_refine_ls_number_reflns 12283
_refine_ls_number_restraints 2094
_refine_ls_restrained_S_all 0.949
_refine_ls_R_factor_all 0.0472
_refine_ls_R_factor_gt 0.0368
_refine_ls_shift/su_max 0.005
_refine_ls_shift/su_mean 0.000
_refine_ls_structure_factor_coef Fsqd
_refine_ls_weighting_details 'w=1/[\s^2^(Fo^2^)+(0.0506P)^2^] where P=(Fo^2^+2Fc^2^)/3'
_refine_ls_weighting_scheme calc
_refine_ls_wR_factor_gt 0.0886
_refine_ls_wR_factor_ref 0.0921
_reflns_Friedel_coverage 0.000
_reflns_number_gt 10383
_reflns_number_total 12283
_reflns_threshold_expression 'I > 2\s(I)'
_cod_data_source_file d4sc00165f2.cif
_cod_data_source_block fe4sn18
_cod_depositor_comments 'Adding full bibliography for 1571069--1571071.cif.'
_cod_database_code 1571070
_shelx_shelxl_version_number 2018/3
_shelx_space_group_comment
;
The symmetry employed for this shelxl refinement is uniquely defined
by the following loop, which should always be used as a source of
symmetry information in preference to the above space-group names.
They are only intended as comments.
;
_shelx_estimated_absorpt_t_max 0.172
_shelx_estimated_absorpt_t_min 0.111
_olex2_refinement_description
;
1. Fixed Uiso
 At 1.2 times of:
  All C(H) groups, All C(H,H) groups
2. Uiso/Uaniso restraints and constraints
Sn1A \\sim Sn5A \\sim Sn6A: within 3.8A with sigma of 0.01 and sigma for
terminal atoms of 0.02 within 3.8A
All non-hydrogen atoms have similar U: within 3.8A with sigma of 0.02 and sigma
for terminal atoms of 0.04 within 3.8A
Uanis(Sn1A) \\sim Ueq: with sigma of 0.005 and sigma for terminal atoms of 0.01
Uanis(C1) \\sim Ueq: with sigma of 0.01 and sigma for terminal atoms of 0.02
Uanis(Sn1A) \\sim Ueq, Uanis(Sn2A) \\sim Ueq, Uanis(Sn6A) \\sim Ueq: with sigma
of 0.01 and sigma for terminal atoms of 0.02
3. Others
 Sof(Sn2A)=Sof(Sn1A)=Sof(Sn6A)=Sof(Sn7A)=Sof(Sn9A)=Sof(Sn5A)=1-FVAR(1)
 Sof(Sn1)=Sof(Sn2)=Sof(Sn5)=Sof(Sn6)=Sof(Sn7)=Sof(Sn9)=FVAR(1)
4.a Secondary CH2 refined with riding coordinates:
 C1(H1A,H1B), C2(H2A,H2B), C3(H3A,H3B), C4(H4A,H4B), C5(H5A,H5B), C6(H6A,H6B),
 C7(H7A,H7B), C8(H8A,H8B), C9(H9A,H9B), C10(H10A,H10B), C11(H11A,H11B),
 C12(H12A,H12B), C13(H13A,H13B), C14(H14A,H14B), C15(H15A,H15B), C16(H16A,H16B),
  C17(H17A,H17B), C18(H18A,H18B), C19(H19A,H19B), C20(H20A,H20B), C21(H21A,
 H21B), C22(H22A,H22B), C23(H23A,H23B), C24(H24A,H24B), C25(H25A,H25B),
 C26(H26A,H26B), C27(H27A,H27B), C28(H28A,H28B), C29(H29A,H29B), C30(H30A,H30B),
  C31(H31A,H31B), C32(H32A,H32B), C33(H33A,H33B), C34(H34A,H34B), C35(H35A,
 H35B), C36(H36A,H36B)
4.b Aromatic/amide H refined with riding coordinates:
 C37(H37), C38(H38), C39(H39), C40(H40), C41(H41), C42(H42), C43(H43),
 C44(H44), C45(H45), C46(H46)
;
_olex2_submission_special_instructions 'No special instructions were received'
_oxdiff_exptl_absorpt_empirical_details
;
Empirical correction (ABSPACK) includes:
- Absorption correction using spherical harmonics
- Frame scaling
;
_oxdiff_exptl_absorpt_empirical_full_max 1.434
_oxdiff_exptl_absorpt_empirical_full_min 0.566

loop_
_space_group_symop_operation_xyz
'x, y, z'
'-x+1/2, y+1/2, -z+1/2'
'-x, -y, -z'
'x-1/2, -y-1/2, z-1/2'

loop_
_atom_site_label
_atom_site_type_symbol
_atom_site_fract_x
_atom_site_fract_y
_atom_site_fract_z
_atom_site_U_iso_or_equiv
_atom_site_adp_type
_atom_site_occupancy
_atom_site_site_symmetry_order
_atom_site_calc_flag
_atom_site_refinement_flags_posn
_atom_site_refinement_flags_adp
_atom_site_refinement_flags_occupancy
_atom_site_disorder_assembly
_atom_site_disorder_group
Sn1 Sn -0.00442(3) 0.99244(2) 0.72742(2) 0.01711(11) Uani 0.9681(9) 1 d . U P A 1
Sn2 Sn 0.20713(5) 0.96158(2) 0.75070(3) 0.01369(13) Uani 0.9681(9) 1 d . U P A 1
Sn3 Sn 0.03547(3) 0.88737(2) 0.69715(2) 0.01787(9) Uani 1 1 d . U . . .
Sn4 Sn -0.14913(3) 0.94299(2) 0.58529(2) 0.01892(10) Uani 1 1 d . U . . .
Sn5 Sn -0.09938(3) 1.05290(2) 0.55037(3) 0.01642(11) Uani 0.9681(9) 1 d . U P A 1
Sn6 Sn 0.12448(3) 1.05848(2) 0.66791(2) 0.01505(10) Uani 0.9681(9) 1 d . U P A 1
Sn7 Sn 0.25025(3) 0.99354(2) 0.60517(2) 0.01442(10) Uani 0.9681(9) 1 d . U P A 1
Sn8 Sn 0.19601(3) 0.88903(2) 0.62794(2) 0.01704(9) Uani 1 1 d . U . . .
Sn9 Sn -0.02437(3) 0.87755(2) 0.52283(2) 0.01599(10) Uani 0.9681(9) 1 d . U P A 1
Fe1 Fe 0.05530(6) 0.96523(3) 0.60419(4) 0.01082(17) Uani 1 1 d . U . . .
Fe2 Fe -0.07074(6) 0.97039(3) 0.47883(4) 0.01242(18) Uani 1 1 d . U . . .
K1 K 0.21241(8) 0.65752(4) 0.42706(6) 0.0147(2) Uani 1 1 d . U . . .
K2 K 0.31990(8) 0.87197(4) 0.12149(6) 0.0149(2) Uani 1 1 d . U . . .
O1 O 0.2327(3) 0.59117(15) 0.5457(2) 0.0214(9) Uani 1 1 d . U . . .
O2 O 0.0871(3) 0.57387(14) 0.4004(2) 0.0198(8) Uani 1 1 d . U . . .
O3 O 0.0651(3) 0.73138(13) 0.38022(19) 0.0165(8) Uani 1 1 d . U . . .
O4 O 0.2376(3) 0.74432(15) 0.5098(2) 0.0215(9) Uani 1 1 d . U . . .
O5 O 0.4127(3) 0.65164(15) 0.4327(2) 0.0232(9) Uani 1 1 d . U . . .
O6 O 0.2485(3) 0.65331(14) 0.2907(2) 0.0199(8) Uani 1 1 d . U . . .
O7 O 0.2417(3) 0.83783(15) 0.2329(2) 0.0281(10) Uani 1 1 d . U . . .
O8 O 0.3023(3) 0.77098(14) 0.1431(2) 0.0243(9) Uani 1 1 d . U . . .
O9 O 0.1898(3) 0.87836(14) -0.0320(2) 0.0178(8) Uani 1 1 d . U . . .
O10 O 0.1902(3) 0.95429(14) 0.0691(2) 0.0192(8) Uani 1 1 d . U . . .
O11 O 0.4853(3) 0.92163(14) 0.2187(2) 0.0222(9) Uani 1 1 d . U . . .
O12 O 0.5034(3) 0.86958(15) 0.0939(2) 0.0202(8) Uani 1 1 d . U . . .
N1 N 0.3854(3) 0.66911(19) 0.5788(3) 0.0236(11) Uani 1 1 d . U . . .
N2 N 0.0404(3) 0.64707(16) 0.2777(2) 0.0155(9) Uani 1 1 d . U . . .
N3 N 0.2901(4) 0.94290(18) 0.2333(3) 0.0221(11) Uani 1 1 d . U . . .
N4 N 0.3455(3) 0.80131(18) 0.0100(3) 0.0205(10) Uani 1 1 d . U . . .
N5 N 0.2495(4) 0.72566(18) 0.7671(3) 0.0263(11) Uani 1 1 d . U . . .
N6 N 0.5080(5) 0.8232(3) 0.4930(4) 0.0491(16) Uani 1 1 d . U . . .
C1 C 0.3676(5) 0.6355(3) 0.6341(3) 0.0308(14) Uani 1 1 d . U . . .
H1A H 0.319642 0.650299 0.653325 0.037 Uiso 1 1 calc R U . . .
H1B H 0.429632 0.631342 0.676773 0.037 Uiso 1 1 calc R U . . .
C2 C 0.3297(4) 0.5865(2) 0.6024(3) 0.0280(14) Uani 1 1 d . U . . .
H2A H 0.374968 0.572055 0.580243 0.034 Uiso 1 1 calc R U . . .
H2B H 0.326608 0.565346 0.642762 0.034 Uiso 1 1 calc R U . . .
C3 C 0.1884(5) 0.5449(2) 0.5222(3) 0.0267(13) Uani 1 1 d . U . . .
H3A H 0.187820 0.526478 0.566007 0.032 Uiso 1 1 calc R U . . .
H3B H 0.227135 0.526854 0.497814 0.032 Uiso 1 1 calc R U . . .
C4 C 0.0843(5) 0.5515(2) 0.4679(3) 0.0255(13) Uani 1 1 d . U . . .
H4A H 0.051205 0.520105 0.455810 0.031 Uiso 1 1 calc R U . . .
H4B H 0.046944 0.571719 0.490725 0.031 Uiso 1 1 calc R U . . .
C5 C -0.0104(4) 0.5802(2) 0.3452(3) 0.0222(12) Uani 1 1 d . U . . .
H5A H -0.047185 0.603678 0.363629 0.027 Uiso 1 1 calc R U . . .
H5B H -0.046201 0.549549 0.336891 0.027 Uiso 1 1 calc R U . . .
C6 C -0.0034(4) 0.5977(2) 0.2723(3) 0.0189(12) Uani 1 1 d . U . . .
H6A H 0.037118 0.575078 0.256133 0.023 Uiso 1 1 calc R U . . .
H6B H -0.069725 0.597963 0.233788 0.023 Uiso 1 1 calc R U . . .
C7 C -0.0372(4) 0.6837(2) 0.2750(3) 0.0204(12) Uani 1 1 d . U . . .
H7A H -0.074370 0.672345 0.306105 0.024 Uiso 1 1 calc R U . . .
H7B H -0.083616 0.686398 0.223154 0.024 Uiso 1 1 calc R U . . .
C8 C 0.0046(4) 0.7333(2) 0.3023(3) 0.0180(11) Uani 1 1 d . U . . .
H8A H 0.044119 0.744557 0.272915 0.022 Uiso 1 1 calc R U . . .
H8B H -0.049619 0.756174 0.295053 0.022 Uiso 1 1 calc R U . . .
C9 C 0.1002(4) 0.7785(2) 0.4087(3) 0.0195(12) Uani 1 1 d . U . . .
H9A H 0.044351 0.800823 0.397357 0.023 Uiso 1 1 calc R U . . .
H9B H 0.145281 0.790524 0.384485 0.023 Uiso 1 1 calc R U . . .
C10 C 0.1537(4) 0.7757(2) 0.4931(3) 0.0238(13) Uani 1 1 d . U . . .
H10A H 0.175612 0.807954 0.512982 0.029 Uiso 1 1 calc R U . . .
H10B H 0.108623 0.763506 0.517183 0.029 Uiso 1 1 calc R U . . .
C11 C 0.2891(5) 0.7415(3) 0.5904(3) 0.0294(14) Uani 1 1 d . U . . .
H11A H 0.251382 0.721687 0.613480 0.035 Uiso 1 1 calc R U . . .
H11B H 0.296590 0.773814 0.612619 0.035 Uiso 1 1 calc R U . . .
C12 C 0.3904(5) 0.7191(3) 0.6048(4) 0.0319(15) Uani 1 1 d . U . . .
H12A H 0.425712 0.738497 0.579177 0.038 Uiso 1 1 calc R U . . .
H12B H 0.428527 0.720205 0.658829 0.038 Uiso 1 1 calc R U . . .
C13 C 0.4797(4) 0.6559(3) 0.5671(3) 0.0286(14) Uani 1 1 d . U . . .
H13A H 0.485053 0.620660 0.566559 0.034 Uiso 1 1 calc R U . . .
H13B H 0.535796 0.668001 0.609515 0.034 Uiso 1 1 calc R U . . .
C14 C 0.4858(4) 0.6757(2) 0.4949(3) 0.0273(13) Uani 1 1 d . U . . .
H14A H 0.473197 0.710516 0.491964 0.033 Uiso 1 1 calc R U . . .
H14B H 0.551937 0.670214 0.493264 0.033 Uiso 1 1 calc R U . . .
C15 C 0.4219(5) 0.6644(2) 0.3618(3) 0.0278(13) Uani 1 1 d . U . . .
H15A H 0.488642 0.656717 0.363006 0.033 Uiso 1 1 calc R U . . .
H15B H 0.410999 0.699040 0.352848 0.033 Uiso 1 1 calc R U . . .
C16 C 0.3469(4) 0.6367(2) 0.2997(3) 0.0270(13) Uani 1 1 d . U . . .
H16A H 0.359127 0.641248 0.252554 0.032 Uiso 1 1 calc R U . . .
H16B H 0.352642 0.602187 0.311713 0.032 Uiso 1 1 calc R U . . .
C17 C 0.1745(4) 0.6313(2) 0.2269(3) 0.0208(12) Uani 1 1 d . U . . .
H17A H 0.170696 0.596679 0.236039 0.025 Uiso 1 1 calc R U . . .
H17B H 0.192281 0.635274 0.182054 0.025 Uiso 1 1 calc R U . . .
C18 C 0.0752(4) 0.6547(2) 0.2143(3) 0.0211(12) Uani 1 1 d . U . . .
H18A H 0.080465 0.689346 0.206763 0.025 Uiso 1 1 calc R U . . .
H18B H 0.026271 0.641448 0.168396 0.025 Uiso 1 1 calc R U . . .
C19 C 0.2306(5) 0.9200(2) 0.2735(4) 0.0320(14) Uani 1 1 d . U . . .
H19A H 0.160923 0.920293 0.240590 0.038 Uiso 1 1 calc R U . . .
H19B H 0.236441 0.939416 0.317985 0.038 Uiso 1 1 calc R U . . .
C20 C 0.2603(6) 0.8685(3) 0.2984(4) 0.0366(15) Uani 1 1 d . U . . .
H20A H 0.330684 0.867320 0.329516 0.044 Uiso 1 1 calc R U . . .
H20B H 0.222336 0.856814 0.328690 0.044 Uiso 1 1 calc R U . . .
C21 C 0.2696(5) 0.7890(2) 0.2549(4) 0.0329(15) Uani 1 1 d . U . . .
H21A H 0.235277 0.777582 0.287972 0.039 Uiso 1 1 calc R U . . .
H21B H 0.340939 0.787254 0.282768 0.039 Uiso 1 1 calc R U . . .
C22 C 0.2431(5) 0.7576(2) 0.1864(4) 0.0310(14) Uani 1 1 d . U . . .
H22A H 0.254858 0.723718 0.201380 0.037 Uiso 1 1 calc R U . . .
H22B H 0.172916 0.761510 0.156098 0.037 Uiso 1 1 calc R U . . .
C23 C 0.2864(5) 0.7388(2) 0.0793(4) 0.0312(14) Uani 1 1 d . U . . .
H23A H 0.218393 0.741921 0.043884 0.037 Uiso 1 1 calc R U . . .
H23B H 0.296894 0.705272 0.096722 0.037 Uiso 1 1 calc R U . . .
C24 C 0.3581(5) 0.7518(2) 0.0410(3) 0.0270(13) Uani 1 1 d . U . . .
H24A H 0.425603 0.748432 0.077215 0.032 Uiso 1 1 calc R U . . .
H24B H 0.350231 0.728949 -0.000007 0.032 Uiso 1 1 calc R U . . .
C25 C 0.2552(4) 0.8034(2) -0.0599(3) 0.0216(12) Uani 1 1 d . U . . .
H25A H 0.201034 0.786579 -0.050539 0.026 Uiso 1 1 calc R U . . .
H25B H 0.268703 0.786180 -0.100298 0.026 Uiso 1 1 calc R U . . .
C26 C 0.2217(4) 0.8544(2) -0.0864(3) 0.0208(12) Uani 1 1 d . U . . .
H26A H 0.276468 0.872297 -0.093116 0.025 Uiso 1 1 calc R U . . .
H26B H 0.167179 0.853246 -0.135027 0.025 Uiso 1 1 calc R U . . .
C27 C 0.1550(5) 0.9259(2) -0.0575(3) 0.0230(12) Uani 1 1 d . U . . .
H27A H 0.103667 0.924146 -0.107599 0.028 Uiso 1 1 calc R U . . .
H27B H 0.209666 0.945420 -0.061211 0.028 Uiso 1 1 calc R U . . .
C28 C 0.1135(4) 0.9494(2) -0.0035(3) 0.0212(12) Uani 1 1 d . U . . .
H28A H 0.086795 0.981187 -0.022534 0.025 Uiso 1 1 calc R U . . .
H28B H 0.059566 0.929658 0.000892 0.025 Uiso 1 1 calc R U . . .
C29 C 0.1532(5) 0.9778(2) 0.1221(3) 0.0243(13) Uani 1 1 d . U . . .
H29A H 0.104443 0.957144 0.132317 0.029 Uiso 1 1 calc R U . . .
H29B H 0.120974 1.008268 0.100918 0.029 Uiso 1 1 calc R U . . .
C30 C 0.2399(5) 0.9873(2) 0.1945(3) 0.0223(12) Uani 1 1 d . U . . .
H30A H 0.288364 1.007421 0.182861 0.027 Uiso 1 1 calc R U . . .
H30B H 0.216102 1.005516 0.228873 0.027 Uiso 1 1 calc R U . . .
C31 C 0.3889(5) 0.9558(3) 0.2876(3) 0.0334(15) Uani 1 1 d . U . . .
H31A H 0.412797 0.929435 0.323708 0.040 Uiso 1 1 calc R U . . .
H31B H 0.382407 0.984499 0.315596 0.040 Uiso 1 1 calc R U . . .
C32 C 0.4653(5) 0.9659(2) 0.2513(4) 0.0344(15) Uani 1 1 d . U . . .
H32A H 0.440371 0.990456 0.212073 0.041 Uiso 1 1 calc R U . . .
H32B H 0.526390 0.977989 0.289150 0.041 Uiso 1 1 calc R U . . .
C33 C 0.5658(5) 0.9291(2) 0.1916(4) 0.0267(13) Uani 1 1 d . U . . .
H33A H 0.624649 0.940161 0.232803 0.032 Uiso 1 1 calc R U . . .
H33B H 0.547610 0.953884 0.152228 0.032 Uiso 1 1 calc R U . . .
C34 C 0.5874(4) 0.8825(2) 0.1605(3) 0.0223(12) Uani 1 1 d . U . . .
H34A H 0.646827 0.885888 0.147293 0.027 Uiso 1 1 calc R U . . .
H34B H 0.599486 0.856999 0.198406 0.027 Uiso 1 1 calc R U . . .
C35 C 0.5238(4) 0.8269(2) 0.0592(3) 0.0243(13) Uani 1 1 d . U . . .
H35A H 0.539146 0.800044 0.095101 0.029 Uiso 1 1 calc R U . . .
H35B H 0.580973 0.832254 0.043936 0.029 Uiso 1 1 calc R U . . .
C36 C 0.4331(4) 0.8146(2) -0.0095(3) 0.0247(13) Uani 1 1 d . U . . .
H36A H 0.416341 0.842386 -0.043415 0.030 Uiso 1 1 calc R U . . .
H36B H 0.449379 0.787662 -0.036424 0.030 Uiso 1 1 calc R U . . .
C37 C 0.2639(5) 0.6907(2) 0.8195(3) 0.0272(13) Uani 1 1 d . U . . .
H37 H 0.324672 0.674284 0.835757 0.033 Uiso 1 1 calc R U . . .
C38 C 0.1933(5) 0.6775(2) 0.8509(4) 0.0316(15) Uani 1 1 d . U . . .
H38 H 0.205798 0.652565 0.886456 0.038 Uiso 1 1 calc R U . . .
C39 C 0.1046(5) 0.7023(2) 0.8278(4) 0.0331(15) Uani 1 1 d . U . . .
H39 H 0.055944 0.694579 0.848139 0.040 Uiso 1 1 calc R U . . .
C40 C 0.0878(5) 0.7387(2) 0.7746(4) 0.0304(14) Uani 1 1 d . U . . .
H40 H 0.027889 0.755872 0.758512 0.037 Uiso 1 1 calc R U . . .
C41 C 0.1619(5) 0.7492(2) 0.7456(3) 0.0263(13) Uani 1 1 d . U . . .
H41 H 0.150411 0.773759 0.709419 0.032 Uiso 1 1 calc R U . . .
C42 C 0.4141(6) 0.8340(3) 0.4918(4) 0.0477(19) Uani 1 1 d . U . . .
H42 H 0.368247 0.808783 0.484360 0.057 Uiso 1 1 calc R U . . .
C43 C 0.3842(6) 0.8805(3) 0.5012(4) 0.0473(19) Uani 1 1 d . U . . .
H43 H 0.319971 0.886338 0.500684 0.057 Uiso 1 1 calc R U . . .
C44 C 0.4502(7) 0.9176(4) 0.5112(4) 0.058(2) Uani 1 1 d . U . . .
H44 H 0.431827 0.949417 0.517110 0.070 Uiso 1 1 calc R U . . .
C45 C 0.5434(6) 0.9075(3) 0.5123(4) 0.052(2) Uani 1 1 d . U . . .
H45 H 0.589941 0.932340 0.519306 0.062 Uiso 1 1 calc R U . . .
C46 C 0.5687(6) 0.8608(3) 0.5032(4) 0.0442(18) Uani 1 1 d . U . . .
H46 H 0.633194 0.854961 0.504276 0.053 Uiso 1 1 calc R U . . .
Sn2A Sn 0.2002(18) 0.9567(9) 0.7712(12) 0.022(3) Uani 0.0319(9) 1 d . U P A 2
Sn1A Sn -0.0077(9) 0.9777(5) 0.7629(9) 0.021(2) Uani 0.0319(9) 1 d . U P A 2
Sn6A Sn 0.0953(9) 1.0548(4) 0.7001(7) 0.016(2) Uani 0.0319(9) 1 d . U P A 2
Sn7A Sn 0.1869(10) 1.0112(5) 0.5927(7) 0.023(3) Uani 0.0319(9) 1 d . U P A 2
Sn9A Sn -0.0280(8) 0.9038(6) 0.5155(6) 0.012(2) Uani 0.0319(9) 1 d . U P A 2
Sn5A Sn -0.1042(10) 1.0376(6) 0.5818(9) 0.024(3) Uani 0.0319(9) 1 d . U P A 2

loop_
_atom_site_aniso_label
_atom_site_aniso_U_11
_atom_site_aniso_U_22
_atom_site_aniso_U_33
_atom_site_aniso_U_23
_atom_site_aniso_U_13
_atom_site_aniso_U_12
Sn1 0.0176(2) 0.0266(2) 0.0082(2) -0.00104(17) 0.00578(15) 0.00353(16)
Sn2 0.0142(2) 0.0192(3) 0.0048(3) 0.0008(2) -0.00021(19) 0.00136(18)
Sn3 0.02002(19) 0.0200(2) 0.01235(19) 0.00570(14) 0.00421(14) -0.00191(15)
Sn4 0.01331(18) 0.0269(2) 0.0164(2) 0.00267(15) 0.00499(14) -0.00233(15)
Sn5 0.0156(2) 0.0185(2) 0.0160(2) -0.00619(17) 0.00663(17) 0.00191(16)
Sn6 0.0193(2) 0.0144(2) 0.0079(2) -0.00399(14) 0.00044(16) -0.00084(15)
Sn7 0.0112(2) 0.0204(2) 0.00998(19) -0.00043(14) 0.00168(14) -0.00047(16)
Sn8 0.01788(19) 0.01826(19) 0.01231(18) -0.00100(14) 0.00203(14) 0.00286(14)
Sn9 0.0200(2) 0.0102(2) 0.0134(2) -0.00080(17) 0.00055(15) -0.00190(18)
Fe1 0.0124(4) 0.0113(4) 0.0066(4) 0.0003(3) 0.0007(3) -0.0008(3)
Fe2 0.0146(4) 0.0134(4) 0.0072(4) 0.0005(3) 0.0013(3) -0.0020(3)
K1 0.0157(5) 0.0178(6) 0.0095(5) -0.0004(4) 0.0031(4) 0.0005(4)
K2 0.0173(6) 0.0160(6) 0.0111(5) 0.0003(4) 0.0048(4) 0.0005(4)
O1 0.024(2) 0.026(2) 0.0127(19) 0.0082(16) 0.0050(15) 0.0042(17)
O2 0.023(2) 0.023(2) 0.0139(19) 0.0032(16) 0.0070(15) -0.0016(17)
O3 0.0214(19) 0.0139(18) 0.0104(18) 0.0001(14) 0.0010(15) 0.0004(15)
O4 0.021(2) 0.027(2) 0.0151(19) -0.0105(16) 0.0043(15) 0.0038(17)
O5 0.022(2) 0.032(2) 0.015(2) -0.0010(17) 0.0068(16) -0.0019(18)
O6 0.022(2) 0.027(2) 0.0131(19) 0.0013(16) 0.0081(15) 0.0049(17)
O7 0.035(2) 0.027(2) 0.027(2) 0.0115(18) 0.0178(18) 0.0082(19)
O8 0.033(2) 0.017(2) 0.027(2) 0.0015(17) 0.0152(18) -0.0012(17)
O9 0.0204(19) 0.0196(19) 0.0114(18) 0.0009(15) 0.0031(15) 0.0020(16)
O10 0.0206(19) 0.020(2) 0.0143(19) -0.0026(15) 0.0029(15) 0.0054(16)
O11 0.020(2) 0.020(2) 0.024(2) -0.0069(16) 0.0051(16) 0.0000(17)
O12 0.0165(19) 0.027(2) 0.0154(19) 0.0028(16) 0.0036(15) 0.0015(16)
N1 0.016(2) 0.032(3) 0.017(2) -0.004(2) -0.0003(18) 0.003(2)
N2 0.020(2) 0.017(2) 0.008(2) 0.0023(17) 0.0029(17) 0.0018(18)
N3 0.024(2) 0.027(3) 0.014(2) -0.0004(19) 0.0052(19) 0.004(2)
N4 0.022(2) 0.023(2) 0.015(2) -0.0002(19) 0.0055(18) 0.004(2)
N5 0.038(3) 0.021(3) 0.020(3) -0.004(2) 0.011(2) -0.003(2)
N6 0.044(4) 0.058(4) 0.041(3) 0.002(3) 0.011(3) 0.006(3)
C1 0.023(3) 0.049(3) 0.013(3) 0.001(3) -0.002(2) 0.006(3)
C2 0.025(3) 0.039(3) 0.016(3) 0.012(3) 0.001(2) 0.009(3)
C3 0.040(3) 0.022(3) 0.017(3) 0.007(2) 0.010(2) 0.005(3)
C4 0.038(3) 0.020(3) 0.022(3) 0.004(2) 0.014(3) -0.004(3)
C5 0.018(3) 0.020(3) 0.024(3) -0.001(2) 0.003(2) -0.006(2)
C6 0.021(3) 0.016(3) 0.015(3) -0.001(2) 0.000(2) -0.002(2)
C7 0.019(3) 0.023(3) 0.011(3) 0.005(2) -0.004(2) 0.005(2)
C8 0.022(3) 0.019(3) 0.010(3) 0.002(2) 0.003(2) 0.001(2)
C9 0.028(3) 0.014(3) 0.016(3) -0.003(2) 0.007(2) 0.002(2)
C10 0.026(3) 0.021(3) 0.024(3) -0.009(2) 0.009(2) 0.004(2)
C11 0.028(3) 0.038(3) 0.018(3) -0.015(3) 0.004(2) 0.002(3)
C12 0.023(3) 0.042(4) 0.020(3) -0.015(3) -0.007(2) 0.003(3)
C13 0.021(3) 0.038(3) 0.021(3) -0.008(3) -0.001(2) 0.005(3)
C14 0.019(3) 0.032(3) 0.030(3) -0.006(3) 0.007(2) 0.001(2)
C15 0.024(3) 0.038(3) 0.028(3) 0.005(3) 0.018(2) 0.004(3)
C16 0.023(3) 0.037(3) 0.025(3) 0.000(3) 0.013(2) 0.009(3)
C17 0.031(3) 0.021(3) 0.012(3) -0.002(2) 0.010(2) 0.001(2)
C18 0.026(3) 0.021(3) 0.012(3) -0.001(2) 0.001(2) 0.002(2)
C19 0.040(3) 0.036(3) 0.027(3) 0.000(3) 0.020(3) 0.012(3)
C20 0.049(4) 0.041(3) 0.027(3) 0.010(3) 0.022(3) 0.010(3)
C21 0.043(3) 0.030(3) 0.036(3) 0.015(3) 0.026(3) 0.010(3)
C22 0.037(3) 0.022(3) 0.037(3) 0.014(3) 0.017(3) 0.005(3)
C23 0.040(3) 0.017(3) 0.032(3) -0.003(2) 0.008(3) 0.001(3)
C24 0.035(3) 0.021(3) 0.020(3) -0.002(2) 0.003(2) 0.008(2)
C25 0.025(3) 0.023(3) 0.014(3) -0.006(2) 0.004(2) 0.004(2)
C26 0.023(3) 0.027(3) 0.013(3) 0.000(2) 0.006(2) 0.001(2)
C27 0.028(3) 0.025(3) 0.012(3) 0.005(2) 0.003(2) 0.000(2)
C28 0.021(3) 0.019(3) 0.019(3) 0.004(2) 0.000(2) 0.000(2)
C29 0.027(3) 0.029(3) 0.018(3) -0.003(2) 0.008(2) 0.005(3)
C30 0.030(3) 0.021(3) 0.018(3) -0.004(2) 0.011(2) 0.006(2)
C31 0.033(3) 0.041(3) 0.017(3) -0.014(3) -0.003(2) 0.010(3)
C32 0.024(3) 0.032(3) 0.039(3) -0.015(3) 0.000(3) 0.001(3)
C33 0.022(3) 0.026(3) 0.028(3) 0.003(3) 0.005(2) -0.003(2)
C34 0.014(3) 0.033(3) 0.018(3) 0.006(2) 0.003(2) -0.001(2)
C35 0.023(3) 0.033(3) 0.020(3) -0.002(2) 0.011(2) 0.007(2)
C36 0.024(3) 0.035(3) 0.018(3) -0.002(2) 0.011(2) 0.007(2)
C37 0.030(3) 0.023(3) 0.026(3) -0.009(3) 0.007(3) 0.003(3)
C38 0.048(4) 0.022(3) 0.023(3) 0.000(3) 0.010(3) -0.004(3)
C39 0.035(3) 0.033(3) 0.031(3) -0.002(3) 0.012(3) -0.001(3)
C40 0.030(3) 0.032(3) 0.029(3) -0.005(3) 0.010(3) 0.002(3)
C41 0.037(3) 0.019(3) 0.018(3) -0.004(2) 0.004(2) 0.003(3)
C42 0.034(4) 0.077(5) 0.028(3) 0.011(3) 0.005(3) -0.009(4)
C43 0.033(4) 0.088(5) 0.022(3) 0.012(4) 0.010(3) 0.020(4)
C44 0.057(5) 0.071(5) 0.038(4) 0.000(4) 0.007(4) 0.016(4)
C45 0.047(4) 0.063(5) 0.040(4) 0.005(4) 0.008(3) -0.004(4)
C46 0.035(4) 0.062(5) 0.039(4) 0.004(4) 0.016(3) 0.007(4)
Sn2A 0.027(5) 0.018(5) 0.016(5) 0.008(5) 0.001(5) -0.011(4)
Sn1A 0.024(4) 0.027(4) 0.013(4) 0.006(3) 0.009(3) -0.006(3)
Sn6A 0.026(4) 0.013(4) 0.013(4) -0.001(3) 0.012(3) -0.010(3)
Sn7A 0.023(5) 0.027(5) 0.019(5) -0.003(4) 0.009(4) -0.005(5)
Sn9A 0.015(5) 0.009(5) 0.011(5) 0.002(4) 0.005(4) 0.005(5)
Sn5A 0.025(4) 0.034(5) 0.013(5) 0.006(4) 0.008(4) -0.006(4)

loop_
_atom_type_symbol
_atom_type_description
_atom_type_scat_dispersion_real
_atom_type_scat_dispersion_imag
_atom_type_scat_source
C C 0.0181 0.0091 'International Tables Vol C Tables 4.2.6.8 and 6.1.1.4'
H H 0.0000 0.0000 'International Tables Vol C Tables 4.2.6.8 and 6.1.1.4'
Fe Fe -1.1336 3.1974 'International Tables Vol C Tables 4.2.6.8 and 6.1.1.4'
K K 0.3868 1.0657 'International Tables Vol C Tables 4.2.6.8 and 6.1.1.4'
N N 0.0311 0.0180 'International Tables Vol C Tables 4.2.6.8 and 6.1.1.4'
O O 0.0492 0.0322 'International Tables Vol C Tables 4.2.6.8 and 6.1.1.4'
Sn Sn 0.0259 5.4591 'International Tables Vol C Tables 4.2.6.8 and 6.1.1.4'

loop_
_geom_angle_atom_site_label_1
_geom_angle_atom_site_label_2
_geom_angle_atom_site_label_3
_geom_angle
_geom_angle_site_symmetry_1
_geom_angle_site_symmetry_3
_geom_angle_publ_flag
Sn2 Sn1 Sn3 61.015(16) . . ?
Sn2 Sn1 Sn4 109.639(17) . . ?
Sn2 Sn1 Sn6 61.192(16) . . ?
Sn3 Sn1 Sn4 61.848(12) . . ?
Sn3 Sn1 Sn6 108.476(15) . . ?
Sn4 Sn1 Sn6 104.615(16) . . ?
Fe1 Sn1 Sn2 57.976(19) . . ?
Fe1 Sn1 Sn3 57.701(18) . . ?
Fe1 Sn1 Sn4 58.398(18) . . ?
Fe1 Sn1 Sn6 57.623(19) . . ?
Sn1 Sn2 Sn3 59.683(16) . . ?
Sn1 Sn2 Sn6 60.099(17) . . ?
Sn1 Sn2 Sn7 106.897(19) . . ?
Sn3 Sn2 Sn6 106.60(2) . . ?
Sn3 Sn2 Sn7 106.275(19) . . ?
Sn6 Sn2 Sn7 58.598(14) . . ?
Sn8 Sn2 Sn1 107.18(2) . . ?
Sn8 Sn2 Sn3 59.358(16) . . ?
Sn8 Sn2 Sn6 105.998(17) . . ?
Sn8 Sn2 Sn7 59.301(14) . . ?
Fe1 Sn2 Sn1 57.77(2) . . ?
Fe1 Sn2 Sn3 57.16(2) . . ?
Fe1 Sn2 Sn6 57.17(2) . . ?
Fe1 Sn2 Sn7 57.53(2) . . ?
Fe1 Sn2 Sn8 57.67(2) . . ?
Sn1 Sn3 Sn2 59.302(16) . . ?
Sn1 Sn3 Sn4 59.490(12) . . ?
Sn1 Sn3 Sn9 106.360(16) . . ?
Sn2 Sn3 Sn4 106.454(17) . . ?
Sn2 Sn3 Sn9 107.158(16) . . ?
Sn4 Sn3 Sn9A 50.8(2) . . ?
Sn8 Sn3 Sn1 106.807(15) . . ?
Sn8 Sn3 Sn2 59.269(14) . . ?
Sn8 Sn3 Sn4 107.040(14) . . ?
Sn8 Sn3 Sn9 60.765(12) . . ?
Sn8 Sn3 Sn9A 61.0(2) . . ?
Sn9 Sn3 Sn4 58.574(13) . . ?
Fe1 Sn3 Sn1 57.69(2) . . ?
Fe1 Sn3 Sn2 57.345(19) . . ?
Fe1 Sn3 Sn4 57.518(18) . . ?
Fe1 Sn3 Sn8 57.694(19) . . ?
Fe1 Sn3 Sn9 57.557(19) . . ?
Fe1 Sn3 Sn2A 64.6(4) . . ?
Fe1 Sn3 Sn1A 72.8(3) . . ?
Fe1 Sn3 Sn9A 45.4(3) . . ?
Sn2A Sn3 Sn4 110.1(5) . . ?
Sn2A Sn3 Sn8 66.0(5) . . ?
Sn2A Sn3 Sn9A 106.6(4) . . ?
Sn1A Sn3 Sn4 67.5(3) . . ?
Sn1A Sn3 Sn8 118.4(3) . . ?
Sn1A Sn3 Sn2A 60.7(6) . . ?
Sn1A Sn3 Sn9A 107.7(4) . . ?
Sn1 Sn4 Sn3 58.663(12) . . ?
Sn1 Sn4 Sn5 68.422(14) . . ?
Sn3 Sn4 Sn5 113.533(15) . . ?
Sn9 Sn4 Sn1 106.905(15) . . ?
Sn9 Sn4 Sn3 60.079(12) . . ?
Sn9 Sn4 Sn5 105.815(15) . . ?
Fe1 Sn4 Sn1 56.947(18) . . ?
Fe1 Sn4 Sn3 56.127(18) . . ?
Fe1 Sn4 Sn5 62.571(18) . . ?
Fe1 Sn4 Sn9 57.698(19) . . ?
Fe2 Sn4 Sn1 101.08(2) . . ?
Fe2 Sn4 Sn3 99.21(2) . . ?
Fe2 Sn4 Sn5 54.08(2) . . ?
Fe2 Sn4 Sn9 55.25(2) . . ?
Fe2 Sn4 Fe1 50.89(2) . . ?
Fe2 Sn4 Sn9A 42.4(3) . . ?
Sn9A Sn4 Sn3 66.6(3) . . ?
Sn9A Sn4 Fe1 49.9(3) . . ?
Sn5A Sn4 Sn3 109.7(3) . . ?
Sn5A Sn4 Fe1 63.7(3) . . ?
Sn5A Sn4 Fe2 63.3(3) . . ?
Sn5A Sn4 Sn9A 99.9(4) . . ?
Sn4 Sn5 Sn7 71.867(12) . 3_576 ?
Sn4 Sn5 Sn9 146.729(17) . 3_576 ?
Sn6 Sn5 Sn4 98.270(16) . . ?
Sn6 Sn5 Sn7 146.639(16) . 3_576 ?
Sn6 Sn5 Sn9 72.480(14) . 3_576 ?
Sn7 Sn5 Sn9 98.035(17) 3_576 3_576 ?
Fe2 Sn5 Sn4 53.63(2) . . ?
Fe2 Sn5 Sn4 95.59(2) 3_576 . ?
Fe2 Sn5 Sn6 53.633(19) 3_576 . ?
Fe2 Sn5 Sn6 95.30(2) . . ?
Fe2 Sn5 Sn7 52.781(19) . 3_576 ?
Fe2 Sn5 Sn7 94.76(2) 3_576 3_576 ?
Fe2 Sn5 Sn9 52.78(2) 3_576 3_576 ?
Fe2 Sn5 Sn9 94.62(2) . 3_576 ?
Fe2 Sn5 Fe2 54.10(3) . 3_576 ?
Sn1 Sn6 Sn2 58.709(15) . . ?
Sn1 Sn6 Sn5 68.791(14) . . ?
Sn2 Sn6 Sn5 114.751(19) . . ?
Sn7 Sn6 Sn1 107.952(15) . . ?
Sn7 Sn6 Sn2 61.304(14) . . ?
Sn7 Sn6 Sn5 106.798(14) . . ?
Fe1 Sn6 Sn1 57.181(19) . . ?
Fe1 Sn6 Sn2 56.93(2) . . ?
Fe1 Sn6 Sn5 63.325(18) . . ?
Fe1 Sn6 Sn7 58.487(19) . . ?
Fe2 Sn6 Sn1 101.99(2) 3_576 . ?
Fe2 Sn6 Sn2 100.44(2) 3_576 . ?
Fe2 Sn6 Sn5 54.93(2) 3_576 . ?
Fe2 Sn6 Sn7 55.17(2) 3_576 . ?
Fe2 Sn6 Fe1 51.51(2) 3_576 . ?
Sn2 Sn7 Sn5 113.969(19) . 3_576 ?
Sn6 Sn7 Sn2 60.098(15) . . ?
Sn6 Sn7 Sn5 106.551(15) . 3_576 ?
Sn8 Sn7 Sn2 58.304(16) . . ?
Sn8 Sn7 Sn5 68.406(13) . 3_576 ?
Sn8 Sn7 Sn6 106.403(15) . . ?
Fe1 Sn7 Sn2 56.17(2) . . ?
Fe1 Sn7 Sn5 63.382(19) . 3_576 ?
Fe1 Sn7 Sn6 57.314(19) . . ?
Fe1 Sn7 Sn8 56.869(18) . . ?
Fe2 Sn7 Sn2 100.06(2) 3_576 . ?
Fe2 Sn7 Sn5 54.33(2) 3_576 3_576 ?
Fe2 Sn7 Sn6 55.91(2) 3_576 . ?
Fe2 Sn7 Sn8 101.09(2) 3_576 . ?
Fe2 Sn7 Fe1 51.30(2) 3_576 . ?
Sn2 Sn8 Sn3 61.372(16) . . ?
Sn2 Sn8 Sn7 62.395(15) . . ?
Sn2 Sn8 Sn9 108.888(18) . . ?
Sn3 Sn8 Sn7 110.255(15) . . ?
Sn3 Sn8 Sn9 60.894(12) . . ?
Sn3 Sn8 Sn2A 56.3(4) . . ?
Sn3 Sn8 Sn9A 63.0(2) . . ?
Sn7 Sn8 Sn9 105.043(16) . . ?
Fe1 Sn8 Sn2 58.22(2) . . ?
Fe1 Sn8 Sn3 58.048(19) . . ?
Fe1 Sn8 Sn7 58.830(19) . . ?
Fe1 Sn8 Sn9 57.705(19) . . ?
Fe1 Sn8 Sn2A 60.8(4) . . ?
Fe1 Sn8 Sn9A 46.1(3) . . ?
Sn9A Sn8 Sn2A 101.4(5) . . ?
Sn3 Sn9 Sn5 114.363(17) . 3_576 ?
Sn4 Sn9 Sn3 61.347(12) . . ?
Sn4 Sn9 Sn5 107.457(18) . 3_576 ?
Sn4 Sn9 Sn8 107.321(15) . . ?
Sn8 Sn9 Sn3 58.341(12) . . ?
Sn8 Sn9 Sn5 67.827(13) . 3_576 ?
Fe1 Sn9 Sn3 56.753(18) . . ?
Fe1 Sn9 Sn4 58.32(2) . . ?
Fe1 Sn9 Sn5 63.59(2) . 3_576 ?
Fe1 Sn9 Sn8 56.557(18) . . ?
Fe2 Sn9 Sn3 100.91(2) . . ?
Fe2 Sn9 Sn4 56.28(2) . . ?
Fe2 Sn9 Sn5 54.57(2) . 3_576 ?
Fe2 Sn9 Sn8 100.67(2) . . ?
Fe2 Sn9 Fe1 51.39(2) . . ?
Sn1 Fe1 Sn2 64.25(2) . . ?
Sn1 Fe1 Sn3 64.61(2) . . ?
Sn1 Fe1 Sn4 64.65(2) . . ?
Sn1 Fe1 Sn6 65.20(2) . . ?
Sn1 Fe1 Sn7 119.48(3) . . ?
Sn1 Fe1 Sn9 118.66(3) . . ?
Sn2 Fe1 Sn4 120.41(3) . . ?
Sn2 Fe1 Sn6 65.91(2) . . ?
Sn2 Fe1 Sn7 66.30(2) . . ?
Sn2 Fe1 Sn9 120.76(3) . . ?
Sn3 Fe1 Sn2 65.50(2) . . ?
Sn3 Fe1 Sn4 66.35(2) . . ?
Sn3 Fe1 Sn6 120.86(3) . . ?
Sn3 Fe1 Sn7 120.33(3) . . ?
Sn3 Fe1 Sn9 65.69(2) . . ?
Sn4 Fe1 Sn7 172.91(3) . . ?
Sn6 Fe1 Sn4 115.35(3) . . ?
Sn6 Fe1 Sn7 64.20(2) . . ?
Sn6 Fe1 Sn9 173.03(3) . . ?
Sn8 Fe1 Sn1 117.95(3) . . ?
Sn8 Fe1 Sn2 64.12(2) . . ?
Sn8 Fe1 Sn3 64.26(2) . . ?
Sn8 Fe1 Sn4 119.81(3) . . ?
Sn8 Fe1 Sn6 118.43(3) . . ?
Sn8 Fe1 Sn7 64.30(2) . . ?
Sn8 Fe1 Sn9 65.74(2) . . ?
Sn9 Fe1 Sn4 63.98(2) . . ?
Sn9 Fe1 Sn7 115.51(3) . . ?
Fe2 Fe1 Sn1 117.17(4) 3_576 . ?
Fe2 Fe1 Sn1 116.45(4) . . ?
Fe2 Fe1 Sn2 115.98(4) 3_576 . ?
Fe2 Fe1 Sn2 178.20(4) . . ?
Fe2 Fe1 Sn3 177.96(4) 3_576 . ?
Fe2 Fe1 Sn3 116.29(4) . . ?
Fe2 Fe1 Sn4 61.10(3) . . ?
Fe2 Fe1 Sn4 113.26(4) 3_576 . ?
Fe2 Fe1 Sn6 61.17(3) 3_576 . ?
Fe2 Fe1 Sn6 112.72(4) . . ?
Fe2 Fe1 Sn7 112.15(3) . . ?
Fe2 Fe1 Sn7 59.97(3) 3_576 . ?
Fe2 Fe1 Sn8 114.87(4) 3_576 . ?
Fe2 Fe1 Sn8 116.26(4) . . ?
Fe2 Fe1 Sn9 112.29(3) 3_576 . ?
Fe2 Fe1 Sn9 60.57(3) . . ?
Fe2 Fe1 Fe2 62.22(4) . 3_576 ?
Sn7A Fe1 Sn3 136.2(3) . . ?
Sn7A Fe1 Sn4 156.5(4) . . ?
Sn7A Fe1 Sn8 82.1(4) . . ?
Sn7A Fe1 Fe2 103.1(3) . . ?
Sn7A Fe1 Sn9A 122.6(4) . . ?
Sn9A Fe1 Sn3 76.3(3) . . ?
Sn9A Fe1 Sn4 61.8(3) . . ?
Sn9A Fe1 Sn8 74.8(3) . . ?
Sn9A Fe1 Fe2 48.7(3) . . ?
Sn4 Fe2 Sn5 134.83(3) . 3_576 ?
Sn4 Fe2 Sn5 72.29(2) . . ?
Sn4 Fe2 Sn5A 57.7(3) . . ?
Sn5 Fe2 Sn5 125.90(3) . 3_576 ?
Sn6 Fe2 Sn4 128.72(3) 3_576 . ?
Sn6 Fe2 Sn5 134.81(3) 3_576 . ?
Sn6 Fe2 Sn5 71.44(2) 3_576 3_576 ?
Sn7 Fe2 Sn4 88.73(3) 3_576 . ?
Sn7 Fe2 Sn5 134.25(3) 3_576 3_576 ?
Sn7 Fe2 Sn5 72.89(2) 3_576 . ?
Sn7 Fe2 Sn6 68.91(2) 3_576 3_576 ?
Sn7 Fe2 Sn9 127.70(3) 3_576 . ?
Sn9 Fe2 Sn4 68.46(2) . . ?
Sn9 Fe2 Sn5 134.15(3) . . ?
Sn9 Fe2 Sn5 72.64(2) . 3_576 ?
Sn9 Fe2 Sn6 89.22(3) . 3_576 ?
Fe1 Fe2 Sn4 68.00(3) . . ?
Fe1 Fe2 Sn4 146.23(4) 3_576 . ?
Fe1 Fe2 Sn5 75.67(3) 3_576 3_576 ?
Fe1 Fe2 Sn5 76.87(3) . 3_576 ?
Fe1 Fe2 Sn5 77.05(3) 3_576 . ?
Fe1 Fe2 Sn5 76.04(3) . . ?
Fe1 Fe2 Sn6 145.40(4) . 3_576 ?
Fe1 Fe2 Sn6 67.31(3) 3_576 3_576 ?
Fe1 Fe2 Sn7 145.67(4) . 3_576 ?
Fe1 Fe2 Sn7 68.72(3) 3_576 3_576 ?
Fe1 Fe2 Sn9 68.03(3) . . ?
Fe1 Fe2 Sn9 145.29(4) 3_576 . ?
Fe1 Fe2 Fe1 117.78(4) . 3_576 ?
Fe1 Fe2 Fe2 58.77(4) 3_576 3_576 ?
Fe1 Fe2 Fe2 59.01(4) . 3_576 ?
Fe1 Fe2 Sn5A 67.6(3) . . ?
Fe1 Fe2 Sn5A 92.3(3) 3_576 . ?
Fe2 Fe2 Sn4 116.32(5) 3_576 . ?
Fe2 Fe2 Sn5 62.66(3) 3_576 3_576 ?
Fe2 Fe2 Sn5 63.24(3) 3_576 . ?
Fe2 Fe2 Sn6 114.95(5) 3_576 3_576 ?
Fe2 Fe2 Sn7 116.52(5) 3_576 3_576 ?
Fe2 Fe2 Sn9 115.78(5) 3_576 . ?
Fe2 Fe2 Sn5A 70.8(3) 3_576 . ?
Sn7A Fe2 Sn4 96.7(4) 3_576 . ?
Sn7A Fe2 Fe1 156.8(4) 3_576 . ?
Sn7A Fe2 Sn9A 127.7(5) 3_576 . ?
Sn7A Fe2 Sn5A 89.6(5) 3_576 . ?
Sn9A Fe2 Sn4 69.2(3) . . ?
Sn9A Fe2 Fe1 64.7(3) . . ?
Sn9A Fe2 Sn5A 118.1(5) . . ?
O1 K1 O2 59.98(11) . . ?
O1 K1 O3 124.56(12) . . ?
O1 K1 O5 96.51(12) . . ?
O1 K1 N1 60.37(13) . . ?
O1 K1 N2 119.81(12) . . ?
O2 K1 N1 119.95(13) . . ?
O2 K1 N2 60.31(11) . . ?
O3 K1 O2 99.79(11) . . ?
O3 K1 O5 133.15(12) . . ?
O3 K1 N1 118.89(12) . . ?
O3 K1 N2 60.45(11) . . ?
O4 K1 O1 98.82(12) . . ?
O4 K1 O2 137.24(12) . . ?
O4 K1 O3 59.90(11) . . ?
O4 K1 O5 95.62(12) . . ?
O4 K1 N1 59.39(12) . . ?
O4 K1 N2 119.97(12) . . ?
O5 K1 O2 121.73(12) . . ?
O5 K1 N1 59.82(12) . . ?
O5 K1 N2 120.66(12) . . ?
O6 K1 O1 134.49(12) . . ?
O6 K1 O2 96.55(11) . . ?
O6 K1 O3 95.88(11) . . ?
O6 K1 O4 121.11(12) . . ?
O6 K1 O5 61.29(11) . . ?
O6 K1 N1 120.63(13) . . ?
O6 K1 N2 59.78(12) . . ?
N2 K1 N1 179.33(14) . . ?
O7 K2 O10 97.88(12) . . ?
O7 K2 N3 60.73(13) . . ?
O7 K2 N4 118.72(13) . . ?
O8 K2 O7 59.70(12) . . ?
O8 K2 O9 98.46(12) . . ?
O8 K2 O10 137.96(12) . . ?
O8 K2 O12 97.93(12) . . ?
O8 K2 N3 119.59(13) . . ?
O8 K2 N4 60.03(12) . . ?
O9 K2 O7 118.72(12) . . ?
O9 K2 O10 59.28(11) . . ?
O9 K2 O12 97.56(11) . . ?
O9 K2 N3 117.91(12) . . ?
O9 K2 N4 61.45(12) . . ?
O10 K2 N3 59.68(12) . . ?
O10 K2 N4 119.85(12) . . ?
O11 K2 O7 98.11(13) . . ?
O11 K2 O8 118.99(12) . . ?
O11 K2 O9 137.64(12) . . ?
O11 K2 O10 97.82(12) . . ?
O11 K2 O12 60.47(11) . . ?
O11 K2 N3 61.33(12) . . ?
O11 K2 N4 119.69(13) . . ?
O12 K2 O7 138.56(12) . . ?
O12 K2 O10 118.74(12) . . ?
O12 K2 N3 120.64(13) . . ?
O12 K2 N4 60.38(12) . . ?
N4 K2 N3 178.97(14) . . ?
C2 O1 K1 116.8(3) . . ?
C3 O1 K1 115.0(3) . . ?
C3 O1 C2 111.3(4) . . ?
C4 O2 K1 114.0(3) . . ?
C4 O2 C5 111.9(4) . . ?
C5 O2 K1 115.0(3) . . ?
C8 O3 K1 117.7(3) . . ?
C8 O3 C9 111.2(4) . . ?
C9 O3 K1 114.1(3) . . ?
C10 O4 K1 117.4(3) . . ?
C10 O4 C11 110.3(4) . . ?
C11 O4 K1 117.3(3) . . ?
C14 O5 K1 116.3(3) . . ?
C14 O5 C15 111.6(5) . . ?
C15 O5 K1 112.1(3) . . ?
C16 O6 K1 113.4(3) . . ?
C17 O6 K1 117.9(3) . . ?
C17 O6 C16 111.7(4) . . ?
C20 O7 K2 115.7(4) . . ?
C21 O7 K2 112.4(3) . . ?
C21 O7 C20 110.8(5) . . ?
C22 O8 K2 116.0(3) . . ?
C22 O8 C23 111.6(5) . . ?
C23 O8 K2 118.6(3) . . ?
C26 O9 K2 116.3(3) . . ?
C27 O9 K2 115.3(3) . . ?
C27 O9 C26 110.3(4) . . ?
C28 O10 K2 116.1(3) . . ?
C28 O10 C29 111.0(4) . . ?
C29 O10 K2 117.9(3) . . ?
C32 O11 K2 116.4(3) . . ?
C33 O11 K2 116.2(3) . . ?
C33 O11 C32 109.7(5) . . ?
C34 O12 K2 112.1(3) . . ?
C35 O12 K2 117.0(3) . . ?
C35 O12 C34 111.0(4) . . ?
C1 N1 K1 107.9(3) . . ?
C1 N1 C13 110.0(5) . . ?
C12 N1 K1 109.9(3) . . ?
C12 N1 C1 110.7(5) . . ?
C12 N1 C13 110.0(5) . . ?
C13 N1 K1 108.3(3) . . ?
C6 N2 K1 109.6(3) . . ?
C6 N2 C7 109.0(4) . . ?
C7 N2 K1 108.7(3) . . ?
C18 N2 K1 110.1(3) . . ?
C18 N2 C6 109.4(4) . . ?
C18 N2 C7 110.0(4) . . ?
C19 N3 K2 109.6(4) . . ?
C19 N3 C30 109.9(5) . . ?
C30 N3 K2 110.8(3) . . ?
C31 N3 K2 107.7(3) . . ?
C31 N3 C19 109.7(5) . . ?
C31 N3 C30 109.1(5) . . ?
C24 N4 K2 110.7(3) . . ?
C24 N4 C25 109.6(5) . . ?
C24 N4 C36 109.5(5) . . ?
C25 N4 K2 108.3(3) . . ?
C36 N4 K2 110.0(3) . . ?
C36 N4 C25 108.8(4) . . ?
C37 N5 C41 117.0(6) . . ?
C46 N6 C42 115.1(7) . . ?
N1 C1 H1A 108.7 . . ?
N1 C1 H1B 108.7 . . ?
N1 C1 C2 114.1(5) . . ?
H1A C1 H1B 107.6 . . ?
C2 C1 H1A 108.7 . . ?
C2 C1 H1B 108.7 . . ?
O1 C2 C1 109.8(5) . . ?
O1 C2 H2A 109.7 . . ?
O1 C2 H2B 109.7 . . ?
C1 C2 H2A 109.7 . . ?
C1 C2 H2B 109.7 . . ?
H2A C2 H2B 108.2 . . ?
O1 C3 H3A 109.8 . . ?
O1 C3 H3B 109.8 . . ?
O1 C3 C4 109.5(5) . . ?
H3A C3 H3B 108.2 . . ?
C4 C3 H3A 109.8 . . ?
C4 C3 H3B 109.8 . . ?
O2 C4 C3 109.0(5) . . ?
O2 C4 H4A 109.9 . . ?
O2 C4 H4B 109.9 . . ?
C3 C4 H4A 109.9 . . ?
C3 C4 H4B 109.9 . . ?
H4A C4 H4B 108.3 . . ?
O2 C5 H5A 109.6 . . ?
O2 C5 H5B 109.6 . . ?
O2 C5 C6 110.1(5) . . ?
H5A C5 H5B 108.2 . . ?
C6 C5 H5A 109.6 . . ?
C6 C5 H5B 109.6 . . ?
N2 C6 C5 113.4(4) . . ?
N2 C6 H6A 108.9 . . ?
N2 C6 H6B 108.9 . . ?
C5 C6 H6A 108.9 . . ?
C5 C6 H6B 108.9 . . ?
H6A C6 H6B 107.7 . . ?
N2 C7 H7A 108.9 . . ?
N2 C7 H7B 108.9 . . ?
N2 C7 C8 113.5(5) . . ?
H7A C7 H7B 107.7 . . ?
C8 C7 H7A 108.9 . . ?
C8 C7 H7B 108.9 . . ?
O3 C8 C7 110.1(4) . . ?
O3 C8 H8A 109.6 . . ?
O3 C8 H8B 109.6 . . ?
C7 C8 H8A 109.6 . . ?
C7 C8 H8B 109.6 . . ?
H8A C8 H8B 108.2 . . ?
O3 C9 H9A 109.8 . . ?
O3 C9 H9B 109.8 . . ?
O3 C9 C10 109.4(5) . . ?
H9A C9 H9B 108.2 . . ?
C10 C9 H9A 109.8 . . ?
C10 C9 H9B 109.8 . . ?
O4 C10 C9 110.0(4) . . ?
O4 C10 H10A 109.7 . . ?
O4 C10 H10B 109.7 . . ?
C9 C10 H10A 109.7 . . ?
C9 C10 H10B 109.7 . . ?
H10A C10 H10B 108.2 . . ?
O4 C11 H11A 110.0 . . ?
O4 C11 H11B 110.0 . . ?
O4 C11 C12 108.3(5) . . ?
H11A C11 H11B 108.4 . . ?
C12 C11 H11A 110.0 . . ?
C12 C11 H11B 110.0 . . ?
N1 C12 C11 113.3(5) . . ?
N1 C12 H12A 108.9 . . ?
N1 C12 H12B 108.9 . . ?
C11 C12 H12A 108.9 . . ?
C11 C12 H12B 108.9 . . ?
H12A C12 H12B 107.7 . . ?
N1 C13 H13A 109.0 . . ?
N1 C13 H13B 109.0 . . ?
N1 C13 C14 113.1(5) . . ?
H13A C13 H13B 107.8 . . ?
C14 C13 H13A 109.0 . . ?
C14 C13 H13B 109.0 . . ?
O5 C14 C13 108.3(5) . . ?
O5 C14 H14A 110.0 . . ?
O5 C14 H14B 110.0 . . ?
C13 C14 H14A 110.0 . . ?
C13 C14 H14B 110.0 . . ?
H14A C14 H14B 108.4 . . ?
O5 C15 H15A 109.8 . . ?
O5 C15 H15B 109.8 . . ?
O5 C15 C16 109.2(5) . . ?
H15A C15 H15B 108.3 . . ?
C16 C15 H15A 109.8 . . ?
C16 C15 H15B 109.8 . . ?
O6 C16 C15 109.6(5) . . ?
O6 C16 H16A 109.7 . . ?
O6 C16 H16B 109.7 . . ?
C15 C16 H16A 109.7 . . ?
C15 C16 H16B 109.7 . . ?
H16A C16 H16B 108.2 . . ?
O6 C17 H17A 109.8 . . ?
O6 C17 H17B 109.8 . . ?
O6 C17 C18 109.4(4) . . ?
H17A C17 H17B 108.2 . . ?
C18 C17 H17A 109.8 . . ?
C18 C17 H17B 109.8 . . ?
N2 C18 C17 112.8(5) . . ?
N2 C18 H18A 109.0 . . ?
N2 C18 H18B 109.0 . . ?
C17 C18 H18A 109.0 . . ?
C17 C18 H18B 109.0 . . ?
H18A C18 H18B 107.8 . . ?
N3 C19 H19A 108.7 . . ?
N3 C19 H19B 108.7 . . ?
N3 C19 C20 114.3(5) . . ?
H19A C19 H19B 107.6 . . ?
C20 C19 H19A 108.7 . . ?
C20 C19 H19B 108.7 . . ?
O7 C20 C19 109.8(5) . . ?
O7 C20 H20A 109.7 . . ?
O7 C20 H20B 109.7 . . ?
C19 C20 H20A 109.7 . . ?
C19 C20 H20B 109.7 . . ?
H20A C20 H20B 108.2 . . ?
O7 C21 H21A 109.7 . . ?
O7 C21 H21B 109.7 . . ?
O7 C21 C22 109.6(5) . . ?
H21A C21 H21B 108.2 . . ?
C22 C21 H21A 109.7 . . ?
C22 C21 H21B 109.7 . . ?
O8 C22 C21 109.2(5) . . ?
O8 C22 H22A 109.8 . . ?
O8 C22 H22B 109.8 . . ?
C21 C22 H22A 109.8 . . ?
C21 C22 H22B 109.8 . . ?
H22A C22 H22B 108.3 . . ?
O8 C23 H23A 109.9 . . ?
O8 C23 H23B 109.9 . . ?
O8 C23 C24 108.7(5) . . ?
H23A C23 H23B 108.3 . . ?
C24 C23 H23A 109.9 . . ?
C24 C23 H23B 109.9 . . ?
N4 C24 C23 114.0(5) . . ?
N4 C24 H24A 108.7 . . ?
N4 C24 H24B 108.7 . . ?
C23 C24 H24A 108.7 . . ?
C23 C24 H24B 108.7 . . ?
H24A C24 H24B 107.6 . . ?
N4 C25 H25A 108.8 . . ?
N4 C25 H25B 108.8 . . ?
N4 C25 C26 113.9(5) . . ?
H25A C25 H25B 107.7 . . ?
C26 C25 H25A 108.8 . . ?
C26 C25 H25B 108.8 . . ?
O9 C26 C25 109.7(4) . . ?
O9 C26 H26A 109.7 . . ?
O9 C26 H26B 109.7 . . ?
C25 C26 H26A 109.7 . . ?
C25 C26 H26B 109.7 . . ?
H26A C26 H26B 108.2 . . ?
O9 C27 H27A 109.6 . . ?
O9 C27 H27B 109.6 . . ?
O9 C27 C28 110.1(5) . . ?
H27A C27 H27B 108.2 . . ?
C28 C27 H27A 109.6 . . ?
C28 C27 H27B 109.6 . . ?
O10 C28 C27 109.6(5) . . ?
O10 C28 H28A 109.7 . . ?
O10 C28 H28B 109.7 . . ?
C27 C28 H28A 109.7 . . ?
C27 C28 H28B 109.7 . . ?
H28A C28 H28B 108.2 . . ?
O10 C29 H29A 110.0 . . ?
O10 C29 H29B 110.0 . . ?
O10 C29 C30 108.5(5) . . ?
H29A C29 H29B 108.4 . . ?
C30 C29 H29A 110.0 . . ?
C30 C29 H29B 110.0 . . ?
N3 C30 C29 114.0(5) . . ?
N3 C30 H30A 108.7 . . ?
N3 C30 H30B 108.7 . . ?
C29 C30 H30A 108.7 . . ?
C29 C30 H30B 108.7 . . ?
H30A C30 H30B 107.6 . . ?
N3 C31 H31A 108.8 . . ?
N3 C31 H31B 108.8 . . ?
N3 C31 C32 113.9(5) . . ?
H31A C31 H31B 107.7 . . ?
C32 C31 H31A 108.8 . . ?
C32 C31 H31B 108.8 . . ?
O11 C32 C31 108.9(5) . . ?
O11 C32 H32A 109.9 . . ?
O11 C32 H32B 109.9 . . ?
C31 C32 H32A 109.9 . . ?
C31 C32 H32B 109.9 . . ?
H32A C32 H32B 108.3 . . ?
O11 C33 H33A 109.9 . . ?
O11 C33 H33B 109.9 . . ?
O11 C33 C34 108.8(5) . . ?
H33A C33 H33B 108.3 . . ?
C34 C33 H33A 109.9 . . ?
C34 C33 H33B 109.9 . . ?
O12 C34 C33 109.1(5) . . ?
O12 C34 H34A 109.9 . . ?
O12 C34 H34B 109.9 . . ?
C33 C34 H34A 109.9 . . ?
C33 C34 H34B 109.9 . . ?
H34A C34 H34B 108.3 . . ?
O12 C35 H35A 109.9 . . ?
O12 C35 H35B 109.9 . . ?
O12 C35 C36 108.9(5) . . ?
H35A C35 H35B 108.3 . . ?
C36 C35 H35A 109.9 . . ?
C36 C35 H35B 109.9 . . ?
N4 C36 C35 113.1(5) . . ?
N4 C36 H36A 108.9 . . ?
N4 C36 H36B 108.9 . . ?
C35 C36 H36A 108.9 . . ?
C35 C36 H36B 108.9 . . ?
H36A C36 H36B 107.8 . . ?
N5 C37 H37 118.2 . . ?
N5 C37 C38 123.7(6) . . ?
C38 C37 H37 118.2 . . ?
C37 C38 H38 121.0 . . ?
C39 C38 C37 118.0(6) . . ?
C39 C38 H38 121.0 . . ?
C38 C39 H39 120.1 . . ?
C38 C39 C40 119.9(6) . . ?
C40 C39 H39 120.1 . . ?
C39 C40 H40 120.8 . . ?
C39 C40 C41 118.5(6) . . ?
C41 C40 H40 120.8 . . ?
N5 C41 C40 123.0(6) . . ?
N5 C41 H41 118.5 . . ?
C40 C41 H41 118.5 . . ?
N6 C42 H42 118.4 . . ?
N6 C42 C43 123.1(8) . . ?
C43 C42 H42 118.4 . . ?
C42 C43 H43 120.6 . . ?
C44 C43 C42 118.8(8) . . ?
C44 C43 H43 120.6 . . ?
C43 C44 H44 120.6 . . ?
C45 C44 C43 118.7(9) . . ?
C45 C44 H44 120.6 . . ?
C44 C45 H45 120.1 . . ?
C44 C45 C46 119.7(9) . . ?
C46 C45 H45 120.1 . . ?
N6 C46 C45 124.5(8) . . ?
N6 C46 H46 117.8 . . ?
C45 C46 H46 117.8 . . ?
Sn3 Sn2A Sn8 57.7(4) . . ?
Sn3 Sn2A Fe1 55.7(4) . . ?
Sn3 Sn2A Sn1A 59.1(5) . . ?
Sn3 Sn2A Sn6A 99.8(7) . . ?
Fe1 Sn2A Sn8 52.8(4) . . ?
Fe1 Sn2A Sn6A 57.1(4) . . ?
Sn1A Sn2A Sn8 109.9(7) . . ?
Sn1A Sn2A Fe1 68.5(6) . . ?
Sn1A Sn2A Sn6A 59.6(6) . . ?
Sn6A Sn2A Sn8 105.7(6) . . ?
Sn3 Sn1A Sn2A 60.2(5) . . ?
Sn3 Sn1A Sn6A 102.8(5) . . ?
Sn2A Sn1A Sn6A 62.9(5) . . ?
Fe1 Sn6A Sn2A 60.7(5) . . ?
Fe1 Sn6A Sn1A 69.2(4) . . ?
Fe1 Sn6A Sn7A 45.9(3) . . ?
Sn1A Sn6A Sn2A 57.5(5) . . ?
Sn7A Sn6A Sn2A 71.9(5) . . ?
Sn7A Sn6A Sn1A 111.5(5) . . ?
Sn5A Sn6A Fe1 59.2(4) . . ?
Sn5A Sn6A Sn2A 111.7(6) . . ?
Sn5A Sn6A Sn1A 73.2(5) . . ?
Sn5A Sn6A Sn7A 88.0(5) . . ?
Fe1 Sn7A Sn6A 66.3(4) . . ?
Fe2 Sn7A Fe1 70.1(4) 3_576 . ?
Fe2 Sn7A Sn6A 83.3(5) 3_576 . ?
Sn4 Sn9A Sn3 62.5(2) . . ?
Sn4 Sn9A Sn8 113.0(4) . . ?
Sn8 Sn9A Sn3 55.96(19) . . ?
Fe1 Sn9A Sn3 58.3(2) . . ?
Fe1 Sn9A Sn4 68.3(3) . . ?
Fe1 Sn9A Sn8 59.1(2) . . ?
Fe2 Sn9A Sn3 115.7(5) . . ?
Fe2 Sn9A Sn4 68.4(4) . . ?
Fe2 Sn9A Sn8 117.7(6) . . ?
Fe2 Sn9A Fe1 66.6(5) . . ?
Sn4 Sn5A Fe1 61.5(3) . . ?
Sn4 Sn5A Fe2 99.9(4) . 3_576 ?
Sn4 Sn5A Fe2 59.0(3) . . ?
Sn4 Sn5A Sn6A 108.1(6) . . ?
Fe1 Sn5A Fe2 47.1(2) . 3_576 ?
Fe1 Sn5A Sn6A 60.6(4) . . ?
Fe2 Sn5A Fe1 49.3(2) . . ?
Fe2 Sn5A Fe2 49.5(2) . 3_576 ?
Fe2 Sn5A Sn6A 105.4(5) . . ?

loop_
_geom_bond_atom_site_label_1
_geom_bond_atom_site_label_2
_geom_bond_distance
_geom_bond_site_symmetry_2
_geom_bond_publ_flag
Sn1 Sn2 3.0224(7) . ?
Sn1 Sn3 3.0342(5) . ?
Sn1 Sn4 3.0606(5) . ?
Sn1 Sn6 3.0660(6) . ?
Sn1 Fe1 2.8385(9) . ?
Sn2 Sn3 3.0747(8) . ?
Sn2 Sn6 3.0991(7) . ?
Sn2 Sn7 3.1360(6) . ?
Sn2 Sn8 3.0110(7) . ?
Sn2 Fe1 2.8449(9) . ?
Sn3 Sn4 3.1322(5) . ?
Sn3 Sn8 3.0138(5) . ?
Sn3 Sn9 3.0936(5) . ?
Sn3 Fe1 2.8389(9) . ?
Sn3 Sn2A 2.97(2) . ?
Sn3 Sn1A 2.933(13) . ?
Sn3 Sn9A 3.241(12) . ?
Sn4 Sn5 3.2218(6) . ?
Sn4 Sn9 3.0457(6) . ?
Sn4 Fe1 2.8844(9) . ?
Sn4 Fe2 2.7234(9) . ?
Sn4 Sn9A 2.737(12) . ?
Sn4 Sn5A 2.684(16) . ?
Sn5 Sn6 3.1887(5) . ?
Sn5 Sn7 3.2221(5) 3_576 ?
Sn5 Sn9 3.2247(6) 3_576 ?
Sn5 Fe2 2.7389(9) . ?
Sn5 Fe2 2.7530(9) 3_576 ?
Sn6 Sn7 3.0514(6) . ?
Sn6 Fe1 2.8526(9) . ?
Sn6 Fe2 2.7086(9) 3_576 ?
Sn7 Sn8 3.0429(5) . ?
Sn7 Fe1 2.8894(9) . ?
Sn7 Fe2 2.6847(9) 3_576 ?
Sn8 Sn9 3.0897(5) . ?
Sn8 Fe1 2.8279(9) . ?
Sn8 Sn2A 3.26(2) . ?
Sn8 Sn9A 3.182(12) . ?
Sn9 Fe1 2.8647(9) . ?
Sn9 Fe2 2.6905(10) . ?
Fe1 Fe2 2.4200(11) 3_576 ?
Fe1 Fe2 2.4139(10) . ?
Fe1 Sn7A 2.339(13) . ?
Fe1 Sn9A 2.377(14) . ?
Fe2 Fe2 2.4977(16) 3_576 ?
Fe2 Sn7A 1.803(14) 3_576 ?
Fe2 Sn9A 1.975(16) . ?
Fe2 Sn5A 2.836(15) . ?
K1 O1 2.815(4) . ?
K1 O2 2.847(4) . ?
K1 O3 2.833(4) . ?
K1 O4 2.800(4) . ?
K1 O5 2.834(4) . ?
K1 O6 2.791(4) . ?
K1 N1 3.062(5) . ?
K1 N2 3.024(4) . ?
K2 O7 2.860(4) . ?
K2 O8 2.827(4) . ?
K2 O9 2.834(4) . ?
K2 O10 2.869(4) . ?
K2 O11 2.783(4) . ?
K2 O12 2.851(4) . ?
K2 N3 3.005(5) . ?
K2 N4 2.974(5) . ?
O1 C2 1.425(7) . ?
O1 C3 1.420(7) . ?
O2 C4 1.424(7) . ?
O2 C5 1.426(6) . ?
O3 C8 1.415(6) . ?
O3 C9 1.422(6) . ?
O4 C10 1.419(7) . ?
O4 C11 1.435(7) . ?
O5 C14 1.427(7) . ?
O5 C15 1.429(7) . ?
O6 C16 1.433(7) . ?
O6 C17 1.424(7) . ?
O7 C20 1.437(8) . ?
O7 C21 1.419(7) . ?
O8 C22 1.415(7) . ?
O8 C23 1.442(7) . ?
O9 C26 1.421(6) . ?
O9 C27 1.420(7) . ?
O10 C28 1.425(6) . ?
O10 C29 1.436(7) . ?
O11 C32 1.434(7) . ?
O11 C33 1.431(7) . ?
O12 C34 1.440(6) . ?
O12 C35 1.421(7) . ?
N1 C1 1.479(8) . ?
N1 C12 1.452(8) . ?
N1 C13 1.486(7) . ?
N2 C6 1.481(7) . ?
N2 C7 1.486(7) . ?
N2 C18 1.461(7) . ?
N3 C19 1.466(8) . ?
N3 C30 1.471(7) . ?
N3 C31 1.465(8) . ?
N4 C24 1.464(7) . ?
N4 C25 1.484(7) . ?
N4 C36 1.469(7) . ?
N5 C37 1.339(8) . ?
N5 C41 1.339(8) . ?
N6 C42 1.369(10) . ?
N6 C46 1.319(10) . ?
C1 H1A 0.9700 . ?
C1 H1B 0.9700 . ?
C1 C2 1.494(9) . ?
C2 H2A 0.9700 . ?
C2 H2B 0.9700 . ?
C3 H3A 0.9700 . ?
C3 H3B 0.9700 . ?
C3 C4 1.490(9) . ?
C4 H4A 0.9700 . ?
C4 H4B 0.9700 . ?
C5 H5A 0.9700 . ?
C5 H5B 0.9700 . ?
C5 C6 1.488(8) . ?
C6 H6A 0.9700 . ?
C6 H6B 0.9700 . ?
C7 H7A 0.9700 . ?
C7 H7B 0.9700 . ?
C7 C8 1.503(8) . ?
C8 H8A 0.9700 . ?
C8 H8B 0.9700 . ?
C9 H9A 0.9700 . ?
C9 H9B 0.9700 . ?
C9 C10 1.500(8) . ?
C10 H10A 0.9700 . ?
C10 H10B 0.9700 . ?
C11 H11A 0.9700 . ?
C11 H11B 0.9700 . ?
C11 C12 1.508(8) . ?
C12 H12A 0.9700 . ?
C12 H12B 0.9700 . ?
C13 H13A 0.9700 . ?
C13 H13B 0.9700 . ?
C13 C14 1.494(9) . ?
C14 H14A 0.9700 . ?
C14 H14B 0.9700 . ?
C15 H15A 0.9700 . ?
C15 H15B 0.9700 . ?
C15 C16 1.487(9) . ?
C16 H16A 0.9700 . ?
C16 H16B 0.9700 . ?
C17 H17A 0.9700 . ?
C17 H17B 0.9700 . ?
C17 C18 1.499(8) . ?
C18 H18A 0.9700 . ?
C18 H18B 0.9700 . ?
C19 H19A 0.9700 . ?
C19 H19B 0.9700 . ?
C19 C20 1.504(9) . ?
C20 H20A 0.9700 . ?
C20 H20B 0.9700 . ?
C21 H21A 0.9700 . ?
C21 H21B 0.9700 . ?
C21 C22 1.484(9) . ?
C22 H22A 0.9700 . ?
C22 H22B 0.9700 . ?
C23 H23A 0.9700 . ?
C23 H23B 0.9700 . ?
C23 C24 1.491(9) . ?
C24 H24A 0.9700 . ?
C24 H24B 0.9700 . ?
C25 H25A 0.9700 . ?
C25 H25B 0.9700 . ?
C25 C26 1.507(8) . ?
C26 H26A 0.9700 . ?
C26 H26B 0.9700 . ?
C27 H27A 0.9700 . ?
C27 H27B 0.9700 . ?
C27 C28 1.491(8) . ?
C28 H28A 0.9700 . ?
C28 H28B 0.9700 . ?
C29 H29A 0.9700 . ?
C29 H29B 0.9700 . ?
C29 C30 1.506(8) . ?
C30 H30A 0.9700 . ?
C30 H30B 0.9700 . ?
C31 H31A 0.9700 . ?
C31 H31B 0.9700 . ?
C31 C32 1.505(10) . ?
C32 H32A 0.9700 . ?
C32 H32B 0.9700 . ?
C33 H33A 0.9700 . ?
C33 H33B 0.9700 . ?
C33 C34 1.487(8) . ?
C34 H34A 0.9700 . ?
C34 H34B 0.9700 . ?
C35 H35A 0.9700 . ?
C35 H35B 0.9700 . ?
C35 C36 1.511(8) . ?
C36 H36A 0.9700 . ?
C36 H36B 0.9700 . ?
C37 H37 0.9300 . ?
C37 C38 1.384(9) . ?
C38 H38 0.9300 . ?
C38 C39 1.369(9) . ?
C39 H39 0.9300 . ?
C39 C40 1.373(9) . ?
C40 H40 0.9300 . ?
C40 C41 1.385(9) . ?
C41 H41 0.9300 . ?
C42 H42 0.9300 . ?
C42 C43 1.377(12) . ?
C43 H43 0.9300 . ?
C43 C44 1.357(12) . ?
C44 H44 0.9300 . ?
C44 C45 1.355(11) . ?
C45 H45 0.9300 . ?
C45 C46 1.359(11) . ?
C46 H46 0.9300 . ?
Sn2A Sn1A 2.98(3) . ?
Sn2A Sn6A 3.15(3) . ?
Sn1A Sn6A 3.047(18) . ?
Sn6A Sn7A 3.016(19) . ?
Sn6A Sn5A 2.973(18) . ?

loop_
_geom_torsion_atom_site_label_1
_geom_torsion_atom_site_label_2
_geom_torsion_atom_site_label_3
_geom_torsion_atom_site_label_4
_geom_torsion
_geom_torsion_site_symmetry_1
_geom_torsion_site_symmetry_2
_geom_torsion_site_symmetry_3
_geom_torsion_site_symmetry_4
_geom_torsion_publ_flag
K1 O1 C2 C1 53.7(6) . . . . ?
K1 O1 C3 C4 -49.0(6) . . . . ?
K1 O2 C4 C3 -48.7(5) . . . . ?
K1 O2 C5 C6 55.1(5) . . . . ?
K1 O3 C8 C7 49.6(5) . . . . ?
K1 O3 C9 C10 -50.5(5) . . . . ?
K1 O4 C10 C9 -42.1(6) . . . . ?
K1 O4 C11 C12 56.6(6) . . . . ?
K1 O5 C14 C13 56.7(5) . . . . ?
K1 O5 C15 C16 -49.9(5) . . . . ?
K1 O6 C16 C15 -49.6(6) . . . . ?
K1 O6 C17 C18 53.2(5) . . . . ?
K1 N1 C1 C2 41.4(6) . . . . ?
K1 N1 C12 C11 39.4(6) . . . . ?
K1 N1 C13 C14 42.5(6) . . . . ?
K1 N2 C6 C5 40.2(5) . . . . ?
K1 N2 C7 C8 43.8(5) . . . . ?
K1 N2 C18 C17 40.9(5) . . . . ?
K2 O7 C20 C19 50.3(6) . . . . ?
K2 O7 C21 C22 -52.6(6) . . . . ?
K2 O8 C22 C21 -45.3(6) . . . . ?
K2 O8 C23 C24 46.7(6) . . . . ?
K2 O9 C26 C25 48.3(5) . . . . ?
K2 O9 C27 C28 -50.8(5) . . . . ?
K2 O10 C28 C27 -42.9(5) . . . . ?
K2 O10 C29 C30 49.1(6) . . . . ?
K2 O11 C32 C31 52.0(6) . . . . ?
K2 O11 C33 C34 -47.3(5) . . . . ?
K2 O12 C34 C33 -51.3(5) . . . . ?
K2 O12 C35 C36 49.0(5) . . . . ?
K2 N3 C19 C20 43.3(6) . . . . ?
K2 N3 C30 C29 44.0(6) . . . . ?
K2 N3 C31 C32 43.9(6) . . . . ?
K2 N4 C24 C23 45.0(6) . . . . ?
K2 N4 C25 C26 45.9(5) . . . . ?
K2 N4 C36 C35 45.9(6) . . . . ?
O1 C3 C4 O2 65.6(6) . . . . ?
O2 C5 C6 N2 -65.7(6) . . . . ?
O3 C9 C10 O4 61.5(6) . . . . ?
O4 C11 C12 N1 -64.6(7) . . . . ?
O5 C15 C16 O6 68.0(6) . . . . ?
O6 C17 C18 N2 -63.5(6) . . . . ?
O7 C21 C22 O8 66.1(7) . . . . ?
O8 C23 C24 N4 -61.9(7) . . . . ?
O9 C27 C28 O10 62.3(6) . . . . ?
O10 C29 C30 N3 -63.0(6) . . . . ?
O11 C33 C34 O12 66.2(6) . . . . ?
O12 C35 C36 N4 -65.0(7) . . . . ?
N1 C1 C2 O1 -65.5(7) . . . . ?
N1 C13 C14 O5 -67.9(6) . . . . ?
N2 C7 C8 O3 -64.3(6) . . . . ?
N3 C19 C20 O7 -64.8(8) . . . . ?
N3 C31 C32 O11 -66.4(7) . . . . ?
N4 C25 C26 O9 -65.6(6) . . . . ?
N5 C37 C38 C39 -1.2(9) . . . . ?
N6 C42 C43 C44 0.8(11) . . . . ?
C1 N1 C12 C11 -79.7(6) . . . . ?
C1 N1 C13 C14 160.2(5) . . . . ?
C2 O1 C3 C4 175.3(5) . . . . ?
C3 O1 C2 C1 -171.5(5) . . . . ?
C4 O2 C5 C6 -172.7(5) . . . . ?
C5 O2 C4 C3 178.7(5) . . . . ?
C6 N2 C7 C8 163.3(4) . . . . ?
C6 N2 C18 C17 -79.6(6) . . . . ?
C7 N2 C6 C5 -78.6(6) . . . . ?
C7 N2 C18 C17 160.7(5) . . . . ?
C8 O3 C9 C10 173.5(5) . . . . ?
C9 O3 C8 C7 -176.1(5) . . . . ?
C10 O4 C11 C12 -165.4(5) . . . . ?
C11 O4 C10 C9 180.0(5) . . . . ?
C12 N1 C1 C2 161.6(5) . . . . ?
C12 N1 C13 C14 -77.6(6) . . . . ?
C13 N1 C1 C2 -76.6(6) . . . . ?
C13 N1 C12 C11 158.5(5) . . . . ?
C14 O5 C15 C16 177.6(5) . . . . ?
C15 O5 C14 C13 -172.9(5) . . . . ?
C16 O6 C17 C18 -172.7(5) . . . . ?
C17 O6 C16 C15 174.2(5) . . . . ?
C18 N2 C6 C5 161.1(5) . . . . ?
C18 N2 C7 C8 -76.8(6) . . . . ?
C19 N3 C30 C29 -77.2(6) . . . . ?
C19 N3 C31 C32 163.2(5) . . . . ?
C20 O7 C21 C22 176.1(5) . . . . ?
C21 O7 C20 C19 179.7(6) . . . . ?
C22 O8 C23 C24 -174.4(5) . . . . ?
C23 O8 C22 C21 174.7(5) . . . . ?
C24 N4 C25 C26 166.7(5) . . . . ?
C24 N4 C36 C35 -75.8(6) . . . . ?
C25 N4 C24 C23 -74.4(6) . . . . ?
C25 N4 C36 C35 164.4(5) . . . . ?
C26 O9 C27 C28 175.1(5) . . . . ?
C27 O9 C26 C25 -178.1(5) . . . . ?
C28 O10 C29 C30 -173.3(5) . . . . ?
C29 O10 C28 C27 178.7(5) . . . . ?
C30 N3 C19 C20 165.3(5) . . . . ?
C30 N3 C31 C32 -76.4(6) . . . . ?
C31 N3 C19 C20 -74.8(7) . . . . ?
C31 N3 C30 C29 162.4(5) . . . . ?
C32 O11 C33 C34 178.1(5) . . . . ?
C33 O11 C32 C31 -173.5(5) . . . . ?
C34 O12 C35 C36 179.2(5) . . . . ?
C35 O12 C34 C33 175.9(5) . . . . ?
C36 N4 C24 C23 166.3(5) . . . . ?
C36 N4 C25 C26 -73.6(6) . . . . ?
C37 N5 C41 C40 -0.3(9) . . . . ?
C37 C38 C39 C40 0.6(10) . . . . ?
C38 C39 C40 C41 0.1(10) . . . . ?
C39 C40 C41 N5 -0.2(9) . . . . ?
C41 N5 C37 C38 1.0(9) . . . . ?
C42 N6 C46 C45 0.1(11) . . . . ?
C42 C43 C44 C45 -0.7(11) . . . . ?
C43 C44 C45 C46 0.3(12) . . . . ?
C44 C45 C46 N6 0.0(12) . . . . ?
C46 N6 C42 C43 -0.5(10) . . . . ?
